data_1546712
loop_
_publ_author_name
'Mohamed Abdelahi, Mohamed Mokhtar'
'El Bakri, Youness'
'Minnih, Mohamed Said'
'Benchidmi, Mohammed'
'Essassi, El Mokhtar'
'Mague, Joel T.'

_publ_section_title
;
 1-(3-Bromo-6-nitro-1<i>H</i>-indazol-1-yl)ethan-1-one
;
_journal_coeditor_code FF4017
_journal_issue 5
_journal_name_full IUCrData
_journal_page_first x170660
_journal_paper_doi 10.1107/S2414314617006605
_journal_volume 2
_journal_year 2017
_chemical_formula_iupac 'C9 H6 Br N3 O3'
_chemical_formula_moiety 'C9 H6 Br N3 O3'
_chemical_formula_sum 'C9 H6 Br N3 O3'
_chemical_formula_weight 284.08
_chemical_name_systematic
;
1-(3-Bromo-6-nitro-1<i>H</i>-indazol-1-yl)ethan-1-one
;
_space_group_crystal_system monoclinic
_space_group_IT_number 14
_space_group_name_Hall '-P 2yn'
_space_group_name_H-M_alt 'P 1 21/n 1'
_symmetry_space_group_name_Hall '-P 2yn'
_symmetry_space_group_name_H-M 'P 1 21/n 1'
_atom_sites_solution_hydrogens geom
_atom_sites_solution_primary direct
_atom_sites_solution_secondary difmap
_audit_creation_method SHELXL-2014/7
_cell_angle_alpha 90
_cell_angle_beta 100.7860(10)
_cell_angle_gamma 90
_cell_formula_units_Z 8
_cell_length_a 13.9863(5)
_cell_length_b 7.8783(3)
_cell_length_c 18.5549(7)
_cell_measurement_reflns_used 9129
_cell_measurement_temperature 100(2)
_cell_measurement_theta_max 29.1013
_cell_measurement_theta_min 2.8166
_cell_volume 2008.41(13)
_computing_cell_refinement
;
<i>SAINT</i> (Bruker, 2016)
;
_computing_data_collection
;
<i>APEX3</i> (Bruker, 2016)
;
_computing_data_reduction
;
<i>SAINT</i> (Bruker, 2016)
;
_computing_molecular_graphics
;
<i>DIAMOND</i> (Brandenburg & Putz, 2012)
;
_computing_publication_material
;
<i>SHELXTL</i> (Sheldrick, 2008)
;
_computing_structure_refinement
;
<i>SHELXL2014</i> (Sheldrick, 2015<i>b</i>)
;
_computing_structure_solution
;
<i>SHELXT</i> (Sheldrick, 2015<i>a</i>)
;
_diffrn_ambient_temperature 100(2)
_diffrn_detector_area_resol_mean 8.3333
_diffrn_measured_fraction_theta_full 0.996
_diffrn_measured_fraction_theta_max 0.996
_diffrn_measurement_device_type 'Bruker SMART APEX CCD'
_diffrn_measurement_method '\f and \w scans'
_diffrn_radiation_monochromator graphite
_diffrn_radiation_type MoK\a
_diffrn_radiation_wavelength 0.71073
_diffrn_reflns_av_R_equivalents 0.0321
_diffrn_reflns_limit_h_max 19
_diffrn_reflns_limit_h_min -19
_diffrn_reflns_limit_k_max 10
_diffrn_reflns_limit_k_min -10
_diffrn_reflns_limit_l_max 25
_diffrn_reflns_limit_l_min -25
_diffrn_reflns_number 37783
_diffrn_reflns_theta_full 29.100
_diffrn_reflns_theta_max 29.153
_diffrn_reflns_theta_min 1.681
_exptl_absorpt_coefficient_mu 4.088
_exptl_absorpt_correction_T_max 0.62
_exptl_absorpt_correction_T_min 0.52
_exptl_absorpt_correction_type multi-scan
_exptl_absorpt_process_details
;
(<i>SADABS</i>; Bruker, 2016)
;
_exptl_crystal_colour colourless
_exptl_crystal_density_diffrn 1.879
_exptl_crystal_density_method 'not measured'
_exptl_crystal_description 'thick plate'
_exptl_crystal_F_000 1120
_exptl_crystal_size_max 0.275
_exptl_crystal_size_mid 0.240
_exptl_crystal_size_min 0.127
_refine_diff_density_max 0.682
_refine_diff_density_min -0.254
_refine_ls_extinction_method none
_refine_ls_goodness_of_fit_ref 1.087
_refine_ls_hydrogen_treatment constr
_refine_ls_matrix_type full
_refine_ls_number_parameters 291
_refine_ls_number_reflns 5389
_refine_ls_number_restraints 0
_refine_ls_restrained_S_all 1.087
_refine_ls_R_factor_all 0.0300
_refine_ls_R_factor_gt 0.0233
_refine_ls_shift/su_max 0.002
_refine_ls_shift/su_mean 0.000
_refine_ls_structure_factor_coef Fsqd
_refine_ls_weighting_details 'w=1/[\s^2^(Fo^2^)+(0.0368P)^2^+0.0704P] where P=(Fo^2^+2Fc^2^)/3'
_refine_ls_weighting_scheme calc
_refine_ls_wR_factor_gt 0.0598
_refine_ls_wR_factor_ref 0.0615
_reflns_number_gt 4592
_reflns_number_total 5389
_reflns_threshold_expression 'I > 2\s(I)'
_cod_data_source_file ff4017sup1.cif
_cod_data_source_block I
_cod_database_code 1546712
_shelx_space_group_comment
;
The symmetry employed for this shelxl refinement is uniquely defined
by the following loop, which should always be used as a source of
symmetry information in preference to the above space-group names.
They are only intended as comments.
;
_shelx_estimated_absorpt_t_min 0.399
_shelx_estimated_absorpt_t_max 0.625

loop_
_space_group_symop_operation_xyz
'x, y, z'
'-x+1/2, y+1/2, -z+1/2'
'-x, -y, -z'
'x-1/2, -y-1/2, z-1/2'

loop_
_atom_site_type_symbol
_atom_site_label
_atom_site_fract_x
_atom_site_fract_y
_atom_site_fract_z
_atom_site_U_iso_or_equiv
_atom_site_adp_type
_atom_site_calc_flag
_atom_site_occupancy
Br Br1 0.87667(2) 0.69535(2) -0.10776(2) 0.01973(5) Uani d 1
O O1 0.82655(9) 0.28983(17) 0.25598(7) 0.0303(3) Uani d 1
O O2 0.68943(9) 0.18565(17) 0.20109(7) 0.0295(3) Uani d 1
O O3 0.51681(8) 0.32535(15) -0.03442(6) 0.0206(2) Uani d 1
N N1 0.65058(9) 0.45981(16) -0.05561(7) 0.0151(3) Uani d 1
N N2 0.69880(9) 0.54546(16) -0.10335(8) 0.0166(3) Uani d 1
N N3 0.76125(10) 0.27475(18) 0.20217(7) 0.0195(3) Uani d 1
C C1 0.78515(11) 0.57816(19) -0.06524(9) 0.0162(3) Uani d 1
C C2 0.79925(11) 0.51742(19) 0.00842(9) 0.0154(3) Uani d 1
C C3 0.87569(11) 0.5216(2) 0.06909(10) 0.0189(3) Uani d 1
H H3 0.9356 0.5754 0.0663 0.023 Uiso calc 1
C C4 0.86134(11) 0.4455(2) 0.13281(9) 0.0190(3) Uani d 1
H H4 0.9114 0.4462 0.1752 0.023 Uiso calc 1
C C5 0.77190(11) 0.3665(2) 0.13456(9) 0.0164(3) Uani d 1
C C6 0.69405(11) 0.36030(19) 0.07664(9) 0.0153(3) Uani d 1
H H6 0.6344 0.3058 0.0800 0.018 Uiso calc 1
C C7 0.70969(10) 0.44003(18) 0.01304(9) 0.0140(3) Uani d 1
C C8 0.55482(11) 0.4010(2) -0.07805(9) 0.0165(3) Uani d 1
C C9 0.50905(12) 0.4392(2) -0.15563(9) 0.0213(4) Uani d 1
H H9A 0.5111 0.5619 -0.1641 0.032 Uiso calc 1
H H9B 0.4412 0.4008 -0.1649 0.032 Uiso calc 1
H H9C 0.5448 0.3802 -0.1888 0.032 Uiso calc 1
Br Br2 0.98495(2) 0.44610(2) 0.64437(2) 0.02026(5) Uani d 1
O O4 0.59044(10) 0.35663(17) 0.30282(7) 0.0320(3) Uani d 1
O O5 0.51604(8) 0.56878(15) 0.34207(7) 0.0240(3) Uani d 1
O O6 0.56802(8) 0.74041(15) 0.59182(6) 0.0216(2) Uani d 1
N N4 0.71797(9) 0.62900(16) 0.60559(7) 0.0149(3) Uani d 1
N N5 0.80800(9) 0.59760(17) 0.64970(7) 0.0168(3) Uani d 1
N N6 0.58318(10) 0.46593(17) 0.34829(8) 0.0197(3) Uani d 1
C C10 0.85715(11) 0.5139(2) 0.60782(9) 0.0167(3) Uani d 1
C C11 0.80361(11) 0.48477(19) 0.53549(9) 0.0153(3) Uani d 1
C C12 0.82254(11) 0.4017(2) 0.47287(9) 0.0182(3) Uani d 1
H H12 0.8841 0.3513 0.4724 0.022 Uiso calc 1
C C13 0.74902(12) 0.3953(2) 0.41204(9) 0.0190(3) Uani d 1
H H13 0.7586 0.3383 0.3688 0.023 Uiso calc 1
C C14 0.65985(11) 0.47404(19) 0.41478(9) 0.0162(3) Uani d 1
C C15 0.63782(11) 0.55937(18) 0.47456(9) 0.0149(3) Uani d 1
H H15 0.5766 0.6122 0.4741 0.018 Uiso calc 1
C C16 0.71298(11) 0.56155(18) 0.53582(9) 0.0140(3) Uani d 1
C C17 0.64391(12) 0.71328(19) 0.63304(9) 0.0171(3) Uani d 1
C C18 0.66666(13) 0.7624(2) 0.71242(9) 0.0247(4) Uani d 1
H H18A 0.6780 0.6599 0.7427 0.037 Uiso calc 1
H H18B 0.6117 0.8257 0.7250 0.037 Uiso calc 1
H H18C 0.7251 0.8337 0.7215 0.037 Uiso calc 1

loop_
_atom_site_aniso_label
_atom_site_aniso_U_11
_atom_site_aniso_U_22
_atom_site_aniso_U_33
_atom_site_aniso_U_12
_atom_site_aniso_U_13
_atom_site_aniso_U_23
Br1 0.01677(8) 0.01729(9) 0.02671(10) -0.00333(5) 0.00815(6) 0.00148(6)
O1 0.0241(6) 0.0447(8) 0.0188(6) 0.0035(6) -0.0042(5) 0.0037(6)
O2 0.0290(7) 0.0402(8) 0.0199(7) -0.0076(6) 0.0063(5) 0.0019(6)
O3 0.0156(5) 0.0243(6) 0.0216(6) -0.0061(4) 0.0030(5) -0.0001(5)
N1 0.0130(6) 0.0174(6) 0.0147(7) -0.0027(5) 0.0017(5) -0.0004(5)
N2 0.0159(6) 0.0160(6) 0.0187(7) -0.0019(5) 0.0050(5) 0.0005(5)
N3 0.0209(7) 0.0229(7) 0.0148(7) 0.0062(5) 0.0035(5) -0.0029(5)
C1 0.0145(7) 0.0135(7) 0.0214(8) -0.0008(5) 0.0055(6) -0.0009(6)
C2 0.0140(7) 0.0115(7) 0.0211(8) -0.0012(5) 0.0043(6) -0.0025(6)
C3 0.0125(7) 0.0163(8) 0.0271(9) -0.0020(6) 0.0018(6) -0.0044(7)
C4 0.0159(7) 0.0194(8) 0.0194(8) 0.0006(6) -0.0027(6) -0.0050(6)
C5 0.0172(7) 0.0177(7) 0.0146(8) 0.0026(6) 0.0035(6) -0.0019(6)
C6 0.0136(7) 0.0156(7) 0.0169(8) -0.0009(5) 0.0033(6) -0.0043(6)
C7 0.0113(7) 0.0141(7) 0.0162(8) 0.0001(5) 0.0013(5) -0.0041(6)
C8 0.0131(7) 0.0152(7) 0.0201(8) -0.0013(5) 0.0002(6) -0.0034(6)
C9 0.0185(8) 0.0225(9) 0.0200(9) -0.0034(6) -0.0037(6) 0.0014(7)
Br2 0.01229(8) 0.02216(9) 0.02581(10) 0.00376(5) 0.00225(6) 0.00464(6)
O4 0.0401(8) 0.0345(7) 0.0196(7) 0.0146(6) 0.0012(6) -0.0089(6)
O5 0.0254(6) 0.0250(6) 0.0200(6) 0.0103(5) 0.0005(5) -0.0011(5)
O6 0.0177(6) 0.0283(6) 0.0192(6) 0.0081(5) 0.0046(5) 0.0004(5)
N4 0.0130(6) 0.0168(6) 0.0147(7) 0.0031(5) 0.0023(5) 0.0005(5)
N5 0.0126(6) 0.0184(6) 0.0186(7) 0.0020(5) 0.0007(5) 0.0030(5)
N6 0.0240(7) 0.0208(7) 0.0155(7) 0.0039(5) 0.0063(5) 0.0015(5)
C10 0.0131(7) 0.0144(7) 0.0227(8) 0.0015(5) 0.0036(6) 0.0042(6)
C11 0.0133(7) 0.0135(7) 0.0205(8) 0.0014(5) 0.0071(6) 0.0042(6)
C12 0.0167(7) 0.0159(7) 0.0240(9) 0.0048(6) 0.0085(6) 0.0040(6)
C13 0.0232(8) 0.0165(7) 0.0197(8) 0.0039(6) 0.0106(6) 0.0019(6)
C14 0.0190(8) 0.0154(7) 0.0149(8) 0.0016(6) 0.0047(6) 0.0024(6)
C15 0.0138(7) 0.0140(7) 0.0178(8) 0.0026(5) 0.0051(6) 0.0033(6)
C16 0.0151(7) 0.0124(7) 0.0160(8) 0.0010(5) 0.0067(6) 0.0020(6)
C17 0.0182(7) 0.0159(7) 0.0189(8) 0.0032(6) 0.0075(6) 0.0031(6)
C18 0.0249(9) 0.0326(9) 0.0168(8) 0.0076(7) 0.0041(7) -0.0025(7)

loop_
_atom_type_symbol
_atom_type_description
_atom_type_scat_dispersion_real
_atom_type_scat_dispersion_imag
_atom_type_scat_source
C C 0.0033 0.0016 'International Tables Vol C Tables 4.2.6.8 and 6.1.1.4'
H H 0.0000 0.0000 'International Tables Vol C Tables 4.2.6.8 and 6.1.1.4'
N N 0.0061 0.0033 'International Tables Vol C Tables 4.2.6.8 and 6.1.1.4'
O O 0.0106 0.0060 'International Tables Vol C Tables 4.2.6.8 and 6.1.1.4'
Br Br -0.2901 2.4595 'International Tables Vol C Tables 4.2.6.8 and 6.1.1.4'

loop_
_geom_angle_atom_site_label_1
_geom_angle_atom_site_label_2
_geom_angle_atom_site_label_3
_geom_angle
N2 N1 C7 111.28(12)
N2 N1 C8 121.50(13)
C7 N1 C8 127.21(13)
C1 N2 N1 105.16(13)
O2 N3 O1 123.59(15)
O2 N3 C5 118.66(13)
O1 N3 C5 117.73(14)
N2 C1 C2 113.62(14)
N2 C1 Br1 120.40(12)
C2 C1 Br1 125.98(11)
C3 C2 C7 120.97(15)
C3 C2 C1 135.25(15)
C7 C2 C1 103.78(13)
C4 C3 C2 117.98(15)
C4 C3 H3 121.0
C2 C3 H3 121.0
C3 C4 C5 119.21(15)
C3 C4 H4 120.4
C5 C4 H4 120.4
C6 C5 C4 125.08(15)
C6 C5 N3 116.94(14)
C4 C5 N3 117.91(14)
C5 C6 C7 114.74(14)
C5 C6 H6 122.6
C7 C6 H6 122.6
C6 C7 N1 131.83(13)
C6 C7 C2 121.99(14)
N1 C7 C2 106.16(13)
O3 C8 N1 118.65(14)
O3 C8 C9 125.73(14)
N1 C8 C9 115.62(14)
C8 C9 H9A 109.5
C8 C9 H9B 109.5
H9A C9 H9B 109.5
C8 C9 H9C 109.5
H9A C9 H9C 109.5
H9B C9 H9C 109.5
C16 N4 N5 111.27(12)
C16 N4 C17 127.40(13)
N5 N4 C17 121.28(13)
C10 N5 N4 105.00(13)
O4 N6 O5 124.05(14)
O4 N6 C14 117.76(13)
O5 N6 C14 118.19(13)
N5 C10 C11 113.45(13)
N5 C10 Br2 120.15(12)
C11 C10 Br2 126.40(12)
C12 C11 C16 121.00(15)
C12 C11 C10 135.01(14)
C16 C11 C10 103.98(14)
C13 C12 C11 117.92(14)
C13 C12 H12 121.0
C11 C12 H12 121.0
C12 C13 C14 119.11(15)
C12 C13 H13 120.4
C14 C13 H13 120.4
C15 C14 C13 125.34(15)
C15 C14 N6 117.13(13)
C13 C14 N6 117.53(14)
C14 C15 C16 114.38(14)
C14 C15 H15 122.8
C16 C15 H15 122.8
N4 C16 C15 131.46(14)
N4 C16 C11 106.29(13)
C15 C16 C11 122.23(14)
O6 C17 N4 118.39(15)
O6 C17 C18 125.29(15)
N4 C17 C18 116.33(14)
C17 C18 H18A 109.5
C17 C18 H18B 109.5
H18A C18 H18B 109.5
C17 C18 H18C 109.5
H18A C18 H18C 109.5
H18B C18 H18C 109.5

loop_
_geom_bond_atom_site_label_1
_geom_bond_atom_site_label_2
_geom_bond_distance
Br1 C1 1.8686(15)
O1 N3 1.2264(18)
O2 N3 1.2226(19)
O3 C8 1.2060(19)
N1 N2 1.3850(18)
N1 C7 1.3914(19)
N1 C8 1.4047(19)
N2 C1 1.306(2)
N3 C5 1.479(2)
C1 C2 1.427(2)
C2 C3 1.400(2)
C2 C7 1.410(2)
C3 C4 1.374(2)
C3 H3 0.9500
C4 C5 1.403(2)
C4 H4 0.9500
C5 C6 1.380(2)
C6 C7 1.390(2)
C6 H6 0.9500
C8 C9 1.492(2)
C9 H9A 0.9800
C9 H9B 0.9800
C9 H9C 0.9800
Br2 C10 1.8673(15)
O4 N6 1.2230(18)
O5 N6 1.2293(17)
O6 C17 1.205(2)
N4 C16 1.389(2)
N4 N5 1.3896(17)
N4 C17 1.4039(19)
N5 C10 1.308(2)
N6 C14 1.477(2)
C10 C11 1.428(2)
C11 C12 1.401(2)
C11 C16 1.405(2)
C12 C13 1.378(2)
C12 H12 0.9500
C13 C14 1.402(2)
C13 H13 0.9500
C14 C15 1.380(2)
C15 C16 1.396(2)
C15 H15 0.9500
C17 C18 1.498(2)
C18 H18A 0.9800
C18 H18B 0.9800
C18 H18C 0.9800

loop_
_geom_hbond_atom_site_label_D
_geom_hbond_atom_site_label_H
_geom_hbond_atom_site_label_A
_geom_hbond_site_symmetry_A
_geom_hbond_distance_DH
_geom_hbond_distance_HA
_geom_hbond_distance_DA
_geom_hbond_angle_DHA
C9 H9B O1 4_565 0.98 2.47 3.301(2) 142
C13 H13 O1 . 0.95 2.49 3.380(2) 157

loop_
_geom_torsion_atom_site_label_1
_geom_torsion_atom_site_label_2
_geom_torsion_atom_site_label_3
_geom_torsion_atom_site_label_4
_geom_torsion
C7 N1 N2 C1 -0.18(16)
C8 N1 N2 C1 -178.96(13)
N1 N2 C1 C2 0.07(17)
N1 N2 C1 Br1 -179.62(10)
N2 C1 C2 C3 -179.36(17)
Br1 C1 C2 C3 0.3(3)
N2 C1 C2 C7 0.06(18)
Br1 C1 C2 C7 179.73(11)
C7 C2 C3 C4 1.1(2)
C1 C2 C3 C4 -179.55(17)
C2 C3 C4 C5 0.3(2)
C3 C4 C5 C6 -1.0(2)
C3 C4 C5 N3 175.56(14)
O2 N3 C5 C6 7.1(2)
O1 N3 C5 C6 -174.45(14)
O2 N3 C5 C4 -169.81(14)
O1 N3 C5 C4 8.7(2)
C4 C5 C6 C7 0.2(2)
N3 C5 C6 C7 -176.44(13)
C5 C6 C7 N1 179.54(15)
C5 C6 C7 C2 1.3(2)
N2 N1 C7 C6 -178.20(15)
C8 N1 C7 C6 0.5(3)
N2 N1 C7 C2 0.22(16)
C8 N1 C7 C2 178.91(14)
C3 C2 C7 C6 -2.0(2)
C1 C2 C7 C6 178.45(14)
C3 C2 C7 N1 179.36(13)
C1 C2 C7 N1 -0.17(16)
N2 N1 C8 O3 179.09(14)
C7 N1 C8 O3 0.5(2)
N2 N1 C8 C9 -0.8(2)
C7 N1 C8 C9 -179.40(14)
C16 N4 N5 C10 0.38(17)
C17 N4 N5 C10 178.10(14)
N4 N5 C10 C11 -0.39(18)
N4 N5 C10 Br2 179.26(10)
N5 C10 C11 C12 -178.64(17)
Br2 C10 C11 C12 1.7(3)
N5 C10 C11 C16 0.26(18)
Br2 C10 C11 C16 -179.37(11)
C16 C11 C12 C13 -1.0(2)
C10 C11 C12 C13 177.75(17)
C11 C12 C13 C14 1.2(2)
C12 C13 C14 C15 -0.3(3)
C12 C13 C14 N6 179.42(14)
O4 N6 C14 C15 -161.03(15)
O5 N6 C14 C15 18.8(2)
O4 N6 C14 C13 19.2(2)
O5 N6 C14 C13 -160.94(15)
C13 C14 C15 C16 -0.7(2)
N6 C14 C15 C16 179.57(13)
N5 N4 C16 C15 178.78(15)
C17 N4 C16 C15 1.2(3)
N5 N4 C16 C11 -0.23(16)
C17 N4 C16 C11 -177.78(14)
C14 C15 C16 N4 -178.02(15)
C14 C15 C16 C11 0.8(2)
C12 C11 C16 N4 179.09(14)
C10 C11 C16 N4 -0.01(16)
C12 C11 C16 C15 0.0(2)
C10 C11 C16 C15 -179.13(14)
C16 N4 C17 O6 -4.3(2)
N5 N4 C17 O6 178.37(14)
C16 N4 C17 C18 175.71(15)
N5 N4 C17 C18 -1.6(2)

_cod_database_fobs_code 1546712
